data_4304935
loop_
_publ_author_name
'Hyui Sul Lee'
'Sven-Oliver Hauber'
'Denis Vindu\<s'
'Mark Niemeyer'

_publ_contact_author_address
;
Institut f\"ur Anorganische und Analytische Chemie
Johannes Gutenberg-Universit\"at Mainz
Duesbergweg 10-14
D-55099 Mainz
Germany
;
_publ_contact_author_email niemeyer@uni-mainz.de
_publ_contact_author_name 'Mark Niemeyer'
_publ_section_title
;
Isostructural Potassium and Thallium Salts of Sterically Crowded Triazenes:
A Structural and Computational Study
;
_journal_name_full 'Inorganic Chemistry'
_journal_page_first 4401
_journal_page_last 4412
_journal_paper_doi 10.1021/ic800029z
_journal_volume 47
_journal_year 2008
_chemical_formula_sum 'C45 H52 N3 Tl'
_chemical_formula_weight 839.27
_chemical_melting_point '198-201 deg.C (dec.)'
_chemical_name_systematic
;
((1-(2',4',6'-triisopropylbiphenyl-2))
(3-(2,4,6,2'',4'',6''-hexamethyl-1,1':3';1''-terphenyl-2'))
(triazenido-N,N'))thallium
;
_space_group_IT_number 2
_symmetry_cell_setting triclinic
_symmetry_space_group_name_Hall '-P 1'
_symmetry_space_group_name_H-M 'P -1'
_atom_sites_solution_hydrogens geom
_atom_sites_solution_primary direct
_atom_sites_solution_secondary difmap
_audit_creation_method SHELXL-97
_cell_angle_alpha 97.356(12)
_cell_angle_beta 105.257(14)
_cell_angle_gamma 107.564(14)
_cell_formula_units_Z 2
_cell_length_a 10.033(2)
_cell_length_b 12.0160(19)
_cell_length_c 18.186(3)
_cell_measurement_reflns_used 47
_cell_measurement_temperature 173(2)
_cell_measurement_theta_max 12.5
_cell_measurement_theta_min 5.0
_cell_volume 1964.6(7)
_computing_structure_refinement 'SHELXL-97 (Sheldrick, 1997)'
_computing_structure_solution 'SHELXS-97 (Sheldrick, 1990)'
_diffrn_ambient_temperature 173(2)
_diffrn_measured_fraction_theta_full 0.999
_diffrn_measured_fraction_theta_max 0.999
_diffrn_measurement_device_type 'Siemens P3'
_diffrn_radiation_monochromator graphite
_diffrn_radiation_source 'fine-focus sealed tube'
_diffrn_radiation_type MoK\a
_diffrn_radiation_wavelength 0.71073
_diffrn_reflns_av_R_equivalents 0.023
_diffrn_reflns_av_sigmaI/netI 0.043
_diffrn_reflns_limit_h_max 12
_diffrn_reflns_limit_h_min -13
_diffrn_reflns_limit_k_max 15
_diffrn_reflns_limit_k_min -15
_diffrn_reflns_limit_l_max 23
_diffrn_reflns_limit_l_min 0
_diffrn_reflns_number 9560
_diffrn_reflns_theta_full 27.50
_diffrn_reflns_theta_max 27.50
_diffrn_reflns_theta_min 1.82
_diffrn_standards_decay_% 1.8
_diffrn_standards_interval_count 298
_diffrn_standards_number 2
_exptl_absorpt_coefficient_mu 4.144
_exptl_absorpt_correction_T_max 0.5753
_exptl_absorpt_correction_T_min 0.3249
_exptl_absorpt_correction_type psi-scan
_exptl_crystal_colour orange
_exptl_crystal_density_diffrn 1.419
_exptl_crystal_density_method 'not measured'
_exptl_crystal_description prism
_exptl_crystal_F_000 848
_exptl_crystal_size_max 0.35
_exptl_crystal_size_mid 0.30
_exptl_crystal_size_min 0.15
_refine_diff_density_max 1.950
_refine_diff_density_min -2.500
_refine_diff_density_rms 0.148
_refine_ls_extinction_method none
_refine_ls_goodness_of_fit_ref 1.190
_refine_ls_hydrogen_treatment refU
_refine_ls_matrix_type full
_refine_ls_number_parameters 479
_refine_ls_number_reflns 9011
_refine_ls_number_restraints 4
_refine_ls_restrained_S_all 1.190
_refine_ls_R_factor_all 0.0608
_refine_ls_R_factor_gt 0.0470
_refine_ls_shift/su_max 0.001
_refine_ls_shift/su_mean 0.000
_refine_ls_structure_factor_coef Fsqd
_refine_ls_weighting_details 'calc w=1/[\s^2^(Fo^2^)+(0.0705P)^2^] where P=(Fo^2^+2Fc^2^)/3'
_refine_ls_weighting_scheme calc
_refine_ls_wR_factor_gt 0.1146
_refine_ls_wR_factor_ref 0.1214
_reflns_number_gt 7678
_reflns_number_total 9011
_reflns_threshold_expression >2sigma(I)
_cod_data_source_file ic800029z-file003_8.cif
_cod_data_source_block 3c
_cod_original_cell_volume 1964.6(6)
_cod_database_code 4304935

loop_
_symmetry_equiv_pos_as_xyz
'x, y, z'
'-x, -y, -z'

loop_
_atom_site_label
_atom_site_type_symbol
_atom_site_fract_x
_atom_site_fract_y
_atom_site_fract_z
_atom_site_U_iso_or_equiv
_atom_site_adp_type
_atom_site_occupancy
_atom_site_symmetry_multiplicity
_atom_site_calc_flag
_atom_site_refinement_flags
_atom_site_disorder_assembly
_atom_site_disorder_group
Tl Tl 0.54930(2) 0.750714(18) 0.750628(12) 0.03411(8) Uani 1 1 d . . .
N1 N 0.3541(5) 0.7170(4) 0.8260(2) 0.0275(8) Uani 1 1 d . . .
N2 N 0.3016(4) 0.7978(3) 0.8056(2) 0.0239(8) Uani 1 1 d . . .
N3 N 0.3847(5) 0.8659(4) 0.7720(2) 0.0266(8) Uani 1 1 d . . .
C11 C 0.2724(5) 0.6328(4) 0.8598(3) 0.0268(9) Uani 1 1 d . . .
C12 C 0.2724(6) 0.5151(4) 0.8396(3) 0.0315(11) Uani 1 1 d . . .
C13 C 0.2046(7) 0.4264(5) 0.8720(3) 0.0405(13) Uani 1 1 d . . .
H13A H 0.2055 0.3478 0.8580 0.051(5) Uiso 1 1 calc R . .
C14 C 0.1338(8) 0.4510(5) 0.9257(4) 0.0458(15) Uani 1 1 d . . .
H14A H 0.0858 0.3895 0.9478 0.051(5) Uiso 1 1 calc R . .
C15 C 0.1349(7) 0.5660(5) 0.9459(3) 0.0392(13) Uani 1 1 d . . .
H15A H 0.0871 0.5823 0.9825 0.051(5) Uiso 1 1 calc R . .
C16 C 0.2032(5) 0.6594(4) 0.9150(3) 0.0274(10) Uani 1 1 d . . .
C21 C 0.3478(6) 0.4888(4) 0.7811(3) 0.0317(11) Uani 1 1 d . . .
C22 C 0.4900(7) 0.4850(5) 0.8077(3) 0.0382(12) Uani 1 1 d . . .
C23 C 0.5605(8) 0.4650(5) 0.7533(4) 0.0451(14) Uani 1 1 d . . .
H23A H 0.6564 0.4609 0.7711 0.051(5) Uiso 1 1 calc R . .
C24 C 0.4941(8) 0.4511(5) 0.6740(4) 0.0465(15) Uani 1 1 d . . .
C25 C 0.3523(8) 0.4538(5) 0.6487(3) 0.0453(15) Uani 1 1 d . . .
H25A H 0.3045 0.4423 0.5943 0.051(5) Uiso 1 1 calc R . .
C26 C 0.2783(7) 0.4730(5) 0.7017(3) 0.0393(13) Uani 1 1 d . . .
C31 C 0.3419(5) 0.9595(4) 0.7475(3) 0.0236(9) Uani 1 1 d . . .
C32 C 0.4092(5) 1.0160(4) 0.6961(3) 0.0225(9) Uani 1 1 d . . .
C33 C 0.3731(6) 1.1121(5) 0.6726(3) 0.0322(11) Uani 1 1 d . . .
H33A H 0.4166 1.1497 0.6375 0.051(5) Uiso 1 1 calc R . .
C34 C 0.2758(6) 1.1547(5) 0.6987(3) 0.0368(12) Uani 1 1 d . . .
H34A H 0.2530 1.2204 0.6819 0.051(5) Uiso 1 1 calc R . .
C35 C 0.2124(6) 1.0991(5) 0.7501(3) 0.0350(11) Uani 1 1 d . . .
H35A H 0.1465 1.1280 0.7689 0.051(5) Uiso 1 1 calc R . .
C36 C 0.2433(5) 1.0029(4) 0.7741(3) 0.0285(10) Uani 1 1 d . . .
H36A H 0.1981 0.9657 0.8087 0.051(5) Uiso 1 1 calc R . .
C41 C 0.5115(6) 0.9701(4) 0.6653(3) 0.0265(10) Uani 1 1 d . . .
C42 C 0.6640(6) 1.0168(5) 0.7062(3) 0.0288(10) Uani 1 1 d . . .
C43 C 0.7565(7) 0.9688(5) 0.6765(4) 0.0404(13) Uani 1 1 d . . .
H43A H 0.8597 0.9995 0.7031 0.051(5) Uiso 1 1 calc R . .
C44 C 0.7009(8) 0.8781(6) 0.6094(4) 0.0483(16) Uani 1 1 d . B .
C45 C 0.5524(8) 0.8354(6) 0.5710(4) 0.0451(14) Uani 1 1 d . . .
H45A H 0.5140 0.7737 0.5248 0.051(5) Uiso 1 1 calc R . .
C46 C 0.4554(6) 0.8792(5) 0.5972(3) 0.0344(11) Uani 1 1 d . . .
C61 C 0.2100(5) 0.7840(5) 0.9443(3) 0.0276(10) Uani 1 1 d . . .
C62 C 0.3299(6) 0.8592(4) 1.0082(3) 0.0296(10) Uani 1 1 d . . .
C63 C 0.3395(6) 0.9769(5) 1.0327(3) 0.0333(11) Uani 1 1 d . . .
H63A H 0.4230 1.0292 1.0746 0.051(5) Uiso 1 1 calc R . .
C64 C 0.2312(7) 1.0196(5) 0.9978(3) 0.0367(12) Uani 1 1 d . . .
C65 C 0.1105(7) 0.9425(6) 0.9379(3) 0.0386(12) Uani 1 1 d . . .
H65A H 0.0332 0.9700 0.9151 0.051(5) Uiso 1 1 calc R . .
C66 C 0.0976(6) 0.8244(5) 0.9092(3) 0.0351(11) Uani 1 1 d . . .
C221 C 0.5709(8) 0.5034(6) 0.8942(4) 0.0502(15) Uani 1 1 d . . .
H22A H 0.6753 0.5163 0.9019 0.082(7) Uiso 1 1 calc R . .
H22B H 0.5274 0.4323 0.9128 0.082(7) Uiso 1 1 calc R . .
H22C H 0.5621 0.5735 0.9238 0.082(7) Uiso 1 1 calc R . .
C241 C 0.5725(11) 0.4320(7) 0.6160(5) 0.074(3) Uani 1 1 d . . .
H24A H 0.6791 0.4622 0.6429 0.082(7) Uiso 1 1 calc R . .
H24B H 0.5499 0.4751 0.5749 0.082(7) Uiso 1 1 calc R . .
H24C H 0.5395 0.3462 0.5926 0.082(7) Uiso 1 1 calc R . .
C261 C 0.1231(8) 0.4750(6) 0.6732(4) 0.0517(16) Uani 1 1 d . . .
H26A H 0.0597 0.4206 0.6960 0.082(7) Uiso 1 1 calc R . .
H26B H 0.0846 0.4491 0.6160 0.082(7) Uiso 1 1 calc R . .
H26C H 0.1246 0.5565 0.6891 0.082(7) Uiso 1 1 calc R . .
C421 C 0.7276(6) 1.1168(5) 0.7796(3) 0.0355(11) Uani 1 1 d . . .
H42A H 0.6471 1.1130 0.8031 0.09(2) Uiso 1 1 calc R . .
C422 C 0.8561(7) 1.1053(6) 0.8419(4) 0.0452(14) Uani 1 1 d . . .
H42B H 0.8284 1.0238 0.8506 0.059(6) Uiso 1 1 calc R . .
H42C H 0.8794 1.1628 0.8909 0.059(6) Uiso 1 1 calc R . .
H42D H 0.9427 1.1220 0.8240 0.059(6) Uiso 1 1 calc R . .
C423 C 0.7739(10) 1.2386(6) 0.7585(4) 0.061(2) Uani 1 1 d . . .
H42E H 0.6873 1.2493 0.7244 0.059(6) Uiso 1 1 calc R . .
H42F H 0.8468 1.2425 0.7312 0.059(6) Uiso 1 1 calc R . .
H42G H 0.8173 1.3022 0.8064 0.059(6) Uiso 1 1 calc R . .
C441 C 0.8003(10) 0.8243(8) 0.5783(5) 0.076(3) Uani 1 1 d D . .
H44A H 0.7233 0.7491 0.5426 0.09(2) Uiso 0.50 1 calc PR A 1
H44B H 0.7268 0.7756 0.5268 0.09(2) Uiso 0.50 1 calc PR A 2
C442 C 0.880(2) 0.7698(15) 0.6379(7) 0.047(4) Uani 0.50 1 d PD B 1
H44C H 0.9301 0.7248 0.6135 0.120(19) Uiso 0.50 1 calc PR B 1
H44D H 0.8087 0.7156 0.6568 0.120(19) Uiso 0.50 1 calc PR B 1
H44E H 0.9530 0.8336 0.6819 0.120(19) Uiso 0.50 1 calc PR B 1
C443 C 0.860(3) 0.881(3) 0.5186(12) 0.086(9) Uani 0.50 1 d PD B 1
H44F H 0.8683 0.9649 0.5270 0.120(19) Uiso 0.50 1 calc PR B 1
H44G H 0.7935 0.8380 0.4658 0.120(19) Uiso 0.50 1 calc PR B 1
H44H H 0.9580 0.8755 0.5242 0.120(19) Uiso 0.50 1 calc PR B 1
C444 C 0.831(4) 0.7231(18) 0.6126(12) 0.088(10) Uani 0.50 1 d PD B 2
H44I H 0.7699 0.6464 0.5757 0.120(19) Uiso 0.50 1 calc PR B 2
H44J H 0.8090 0.7239 0.6619 0.120(19) Uiso 0.50 1 calc PR B 2
H44K H 0.9358 0.7332 0.6224 0.120(19) Uiso 0.50 1 calc PR B 2
C445 C 0.9042(16) 0.9123(16) 0.5482(9) 0.047(5) Uani 0.50 1 d PD B 2
H44L H 0.9402 0.8686 0.5133 0.120(19) Uiso 0.50 1 calc PR B 2
H44M H 0.9879 0.9671 0.5924 0.120(19) Uiso 0.50 1 calc PR B 2
H44N H 0.8517 0.9583 0.5194 0.120(19) Uiso 0.50 1 calc PR B 2
C461 C 0.2921(7) 0.8282(5) 0.5507(3) 0.0413(13) Uani 1 1 d . . .
H46A H 0.2439 0.8790 0.5737 0.09(2) Uiso 1 1 calc R . .
C462 C 0.2215(10) 0.7026(8) 0.5583(5) 0.074(3) Uani 1 1 d . . .
H46B H 0.2333 0.7022 0.6135 0.059(6) Uiso 1 1 calc R . .
H46C H 0.2689 0.6508 0.5381 0.059(6) Uiso 1 1 calc R . .
H46D H 0.1163 0.6729 0.5282 0.059(6) Uiso 1 1 calc R . .
C463 C 0.2615(10) 0.8330(7) 0.4647(4) 0.0592(18) Uani 1 1 d . . .
H46E H 0.1553 0.8118 0.4396 0.059(6) Uiso 1 1 calc R . .
H46F H 0.2962 0.7761 0.4386 0.059(6) Uiso 1 1 calc R . .
H46G H 0.3135 0.9141 0.4606 0.059(6) Uiso 1 1 calc R . .
C621 C 0.4470(7) 0.8148(5) 1.0504(3) 0.0381(12) Uani 1 1 d . . .
H62A H 0.5371 0.8833 1.0794 0.082(7) Uiso 1 1 calc R . .
H62B H 0.4679 0.7627 1.0124 0.082(7) Uiso 1 1 calc R . .
H62C H 0.4123 0.7697 1.0871 0.082(7) Uiso 1 1 calc R . .
C641 C 0.2440(9) 1.1488(6) 1.0237(5) 0.0541(17) Uani 1 1 d . . .
H64A H 0.2347 1.1860 0.9786 0.082(7) Uiso 1 1 calc R . .
H64B H 0.3402 1.1930 1.0634 0.082(7) Uiso 1 1 calc R . .
H64C H 0.1654 1.1508 1.0459 0.082(7) Uiso 1 1 calc R . .
C661 C -0.0325(7) 0.7438(7) 0.8406(4) 0.0505(16) Uani 1 1 d . . .
H66A H 0.0026 0.7101 0.8007 0.082(7) Uiso 1 1 calc R . .
H66B H -0.0919 0.7902 0.8184 0.082(7) Uiso 1 1 calc R . .
H66C H -0.0929 0.6787 0.8581 0.082(7) Uiso 1 1 calc R . .

loop_
_atom_site_aniso_label
_atom_site_aniso_U_11
_atom_site_aniso_U_22
_atom_site_aniso_U_33
_atom_site_aniso_U_23
_atom_site_aniso_U_13
_atom_site_aniso_U_12
Tl 0.03389(12) 0.03403(11) 0.03530(13) 0.00824(8) 0.01174(9) 0.01240(8)
N1 0.030(2) 0.0261(19) 0.020(2) 0.0031(16) 0.0046(18) 0.0037(16)
N2 0.028(2) 0.0236(18) 0.0078(17) -0.0026(14) -0.0022(15) 0.0004(15)
N3 0.029(2) 0.0274(19) 0.018(2) 0.0016(16) 0.0042(17) 0.0067(16)
C11 0.026(2) 0.027(2) 0.015(2) 0.0014(18) -0.0004(19) 0.0008(19)
C12 0.037(3) 0.027(2) 0.022(3) 0.0031(19) 0.004(2) 0.004(2)
C13 0.054(4) 0.023(2) 0.030(3) 0.001(2) 0.007(3) 0.002(2)
C14 0.058(4) 0.033(3) 0.037(3) 0.011(2) 0.018(3) -0.001(3)
C15 0.042(3) 0.039(3) 0.031(3) 0.008(2) 0.017(3) 0.002(2)
C16 0.025(2) 0.029(2) 0.015(2) 0.0024(18) -0.0011(19) -0.0001(19)
C21 0.043(3) 0.022(2) 0.022(3) 0.0027(19) 0.006(2) 0.007(2)
C22 0.050(3) 0.026(2) 0.033(3) 0.003(2) 0.007(3) 0.013(2)
C23 0.057(4) 0.030(3) 0.049(4) 0.003(3) 0.020(3) 0.014(3)
C24 0.062(4) 0.028(3) 0.046(4) -0.004(2) 0.027(3) 0.008(3)
C25 0.070(4) 0.032(3) 0.019(3) -0.004(2) 0.010(3) 0.004(3)
C26 0.049(3) 0.027(2) 0.024(3) -0.004(2) 0.002(3) 0.001(2)
C31 0.021(2) 0.024(2) 0.015(2) -0.0025(17) -0.0026(18) 0.0022(17)
C32 0.023(2) 0.024(2) 0.010(2) 0.0003(16) -0.0043(18) 0.0045(18)
C33 0.035(3) 0.030(2) 0.027(3) 0.010(2) 0.006(2) 0.008(2)
C34 0.036(3) 0.029(2) 0.042(3) 0.009(2) 0.006(3) 0.013(2)
C35 0.027(3) 0.033(3) 0.040(3) 0.001(2) 0.006(2) 0.009(2)
C36 0.024(2) 0.029(2) 0.023(3) -0.0011(19) 0.004(2) 0.0027(19)
C41 0.030(2) 0.031(2) 0.016(2) 0.0060(19) 0.006(2) 0.008(2)
C42 0.027(2) 0.032(2) 0.023(3) 0.009(2) 0.004(2) 0.006(2)
C43 0.036(3) 0.045(3) 0.048(4) 0.019(3) 0.018(3) 0.016(3)
C44 0.073(5) 0.045(3) 0.051(4) 0.020(3) 0.044(4) 0.030(3)
C45 0.060(4) 0.046(3) 0.033(3) 0.003(3) 0.021(3) 0.019(3)
C46 0.042(3) 0.035(3) 0.021(3) 0.004(2) 0.008(2) 0.009(2)
C61 0.025(2) 0.036(3) 0.016(2) 0.0043(19) 0.0044(19) 0.006(2)
C62 0.031(3) 0.031(2) 0.018(2) 0.0014(19) 0.004(2) 0.004(2)
C63 0.035(3) 0.033(3) 0.022(3) 0.001(2) 0.006(2) 0.003(2)
C64 0.046(3) 0.038(3) 0.030(3) 0.008(2) 0.018(3) 0.015(2)
C65 0.040(3) 0.054(3) 0.030(3) 0.013(3) 0.013(3) 0.024(3)
C66 0.025(2) 0.052(3) 0.022(3) 0.003(2) 0.004(2) 0.010(2)
C221 0.061(4) 0.052(4) 0.039(4) 0.014(3) 0.008(3) 0.026(3)
C241 0.095(7) 0.057(4) 0.066(5) -0.012(4) 0.045(5) 0.015(4)
C261 0.052(4) 0.050(4) 0.028(3) 0.001(3) -0.005(3) 0.001(3)
C421 0.027(3) 0.040(3) 0.028(3) 0.003(2) -0.002(2) 0.006(2)
C422 0.031(3) 0.059(4) 0.039(3) 0.019(3) 0.005(3) 0.010(3)
C423 0.074(5) 0.032(3) 0.045(4) 0.002(3) -0.015(4) 0.007(3)
C441 0.093(7) 0.074(5) 0.101(7) 0.026(5) 0.068(6) 0.050(5)
C442 0.063(11) 0.051(8) 0.042(9) 0.002(7) 0.021(8) 0.038(9)
C443 0.066(15) 0.15(2) 0.061(17) 0.024(17) 0.033(14) 0.059(15)
C444 0.14(3) 0.102(19) 0.055(13) 0.013(13) 0.037(15) 0.09(2)
C445 0.044(10) 0.102(14) 0.012(7) 0.022(8) 0.008(7) 0.044(9)
C461 0.046(3) 0.043(3) 0.021(3) -0.006(2) 0.001(3) 0.008(3)
C462 0.058(5) 0.073(5) 0.057(5) 0.028(4) -0.008(4) -0.007(4)
C463 0.076(5) 0.060(4) 0.033(4) 0.013(3) 0.007(4) 0.021(4)
C621 0.039(3) 0.043(3) 0.021(3) 0.003(2) -0.003(2) 0.011(2)
C641 0.063(4) 0.041(3) 0.066(5) 0.010(3) 0.034(4) 0.018(3)
C661 0.032(3) 0.068(4) 0.034(3) -0.001(3) -0.006(3) 0.012(3)

loop_
_atom_type_symbol
_atom_type_description
_atom_type_scat_dispersion_real
_atom_type_scat_dispersion_imag
_atom_type_scat_source
C C 0.0033 0.0016 'International Tables Vol C Tables 4.2.6.8 and 6.1.1.4'
H H 0.0000 0.0000 'International Tables Vol C Tables 4.2.6.8 and 6.1.1.4'
N N 0.0061 0.0033 'International Tables Vol C Tables 4.2.6.8 and 6.1.1.4'
Tl Tl -2.8358 9.6688 'International Tables Vol C Tables 4.2.6.8 and 6.1.1.4'

loop_
_geom_angle_atom_site_label_1
_geom_angle_atom_site_label_2
_geom_angle_atom_site_label_3
_geom_angle
_geom_angle_site_symmetry_1
_geom_angle_site_symmetry_3
_geom_angle_publ_flag
N3 Tl N1 48.68(13) . . ?
N2 N1 C11 116.8(4) . . ?
N2 N1 Tl 97.6(3) . . ?
C11 N1 Tl 143.1(3) . . ?
N1 N2 N3 110.1(4) . . ?
N2 N3 C31 116.5(4) . . ?
N2 N3 Tl 102.3(3) . . ?
C31 N3 Tl 139.8(3) . . ?
N1 C11 C12 114.9(4) . . ?
N1 C11 C16 125.5(4) . . ?
C12 C11 C16 119.4(4) . . ?
C13 C12 C11 120.7(5) . . ?
C13 C12 C21 120.7(5) . . ?
C11 C12 C21 118.6(4) . . ?
C12 C13 C14 120.4(5) . . ?
C15 C14 C13 118.9(5) . . ?
C14 C15 C16 122.9(5) . . ?
C15 C16 C11 117.6(5) . . ?
C15 C16 C61 119.8(5) . . ?
C11 C16 C61 122.4(4) . . ?
C26 C21 C22 120.4(5) . . ?
C26 C21 C12 120.1(5) . . ?
C22 C21 C12 119.5(5) . . ?
C23 C22 C21 118.9(6) . . ?
C23 C22 C221 119.1(6) . . ?
C21 C22 C221 122.0(5) . . ?
C24 C23 C22 121.7(6) . . ?
C23 C24 C25 118.5(6) . . ?
C23 C24 C241 121.1(7) . . ?
C25 C24 C241 120.4(7) . . ?
C24 C25 C26 121.2(6) . . ?
C21 C26 C25 119.3(6) . . ?
C21 C26 C261 120.0(6) . . ?
C25 C26 C261 120.6(6) . . ?
N3 C31 C36 123.8(4) . . ?
N3 C31 C32 116.8(4) . . ?
C36 C31 C32 119.4(4) . . ?
C33 C32 C31 118.4(4) . . ?
C33 C32 C41 121.0(4) . . ?
C31 C32 C41 120.6(4) . . ?
C34 C33 C32 122.2(5) . . ?
C33 C34 C35 118.6(5) . . ?
C36 C35 C34 121.3(5) . . ?
C35 C36 C31 120.2(5) . . ?
C46 C41 C42 120.2(5) . . ?
C46 C41 C32 120.0(5) . . ?
C42 C41 C32 119.7(4) . . ?
C41 C42 C43 118.0(5) . . ?
C41 C42 C421 121.1(4) . . ?
C43 C42 C421 120.9(5) . . ?
C44 C43 C42 121.8(6) . . ?
C45 C44 C43 118.6(5) . . ?
C45 C44 C441 119.6(7) . . ?
C43 C44 C441 121.8(7) . . ?
C44 C45 C46 122.4(6) . . ?
C45 C46 C41 119.0(6) . . ?
C45 C46 C461 119.3(5) . . ?
C41 C46 C461 121.8(5) . . ?
C66 C61 C62 120.2(5) . . ?
C66 C61 C16 120.7(5) . . ?
C62 C61 C16 119.1(4) . . ?
C63 C62 C61 118.9(5) . . ?
C63 C62 C621 120.1(5) . . ?
C61 C62 C621 121.1(5) . . ?
C64 C63 C62 121.9(5) . . ?
C65 C64 C63 118.3(5) . . ?
C65 C64 C641 120.1(6) . . ?
C63 C64 C641 121.6(6) . . ?
C64 C65 C66 122.1(5) . . ?
C61 C66 C65 118.5(5) . . ?
C61 C66 C661 120.6(5) . . ?
C65 C66 C661 120.9(5) . . ?
C42 C421 C423 110.2(5) . . ?
C42 C421 C422 113.7(5) . . ?
C423 C421 C422 110.4(5) . . ?
C442 C441 C445 112.6(13) . . ?
C442 C441 C443 125.0(15) . . ?
C445 C441 C443 22.6(11) . . ?
C442 C441 C444 24.6(12) . . ?
C445 C441 C444 125.1(17) . . ?
C443 C441 C444 127.4(18) . . ?
C442 C441 C44 111.3(9) . . ?
C445 C441 C44 112.5(10) . . ?
C443 C441 C44 116.4(13) . . ?
C444 C441 C44 116.2(12) . . ?
C462 C461 C46 111.6(6) . . ?
C462 C461 C463 110.3(6) . . ?
C46 C461 C463 112.9(6) . . ?

loop_
_geom_bond_atom_site_label_1
_geom_bond_atom_site_label_2
_geom_bond_distance
_geom_bond_site_symmetry_2
_geom_bond_publ_flag
Tl N3 2.525(4) . ?
Tl N1 2.638(4) . ?
N1 N2 1.287(6) . ?
N1 C11 1.412(6) . ?
N2 N3 1.312(6) . ?
N3 C31 1.403(6) . ?
C11 C12 1.415(7) . ?
C11 C16 1.419(7) . ?
C12 C13 1.371(7) . ?
C12 C21 1.512(7) . ?
C13 C14 1.400(9) . ?
C14 C15 1.379(9) . ?
C15 C16 1.395(7) . ?
C16 C61 1.498(7) . ?
C21 C26 1.387(8) . ?
C21 C22 1.398(9) . ?
C22 C23 1.396(8) . ?
C22 C221 1.521(9) . ?
C23 C24 1.385(10) . ?
C24 C25 1.387(10) . ?
C24 C241 1.505(9) . ?
C25 C26 1.400(9) . ?
C26 C261 1.515(10) . ?
C31 C36 1.407(7) . ?
C31 C32 1.418(6) . ?
C32 C33 1.395(6) . ?
C32 C41 1.495(6) . ?
C33 C34 1.387(8) . ?
C34 C35 1.393(8) . ?
C35 C36 1.377(7) . ?
C41 C46 1.401(7) . ?
C41 C42 1.409(7) . ?
C42 C43 1.412(8) . ?
C42 C421 1.520(8) . ?
C43 C44 1.386(9) . ?
C44 C45 1.368(10) . ?
C44 C441 1.525(8) . ?
C45 C46 1.392(8) . ?
C46 C461 1.518(9) . ?
C61 C66 1.395(7) . ?
C61 C62 1.397(7) . ?
C62 C63 1.393(7) . ?
C62 C621 1.504(8) . ?
C63 C64 1.379(8) . ?
C64 C65 1.372(9) . ?
C64 C641 1.520(8) . ?
C65 C66 1.402(8) . ?
C66 C661 1.506(8) . ?
C421 C423 1.528(8) . ?
C421 C422 1.530(8) . ?
C441 C442 1.511(5) . ?
C441 C445 1.512(5) . ?
C441 C443 1.512(5) . ?
C441 C444 1.513(5) . ?
C461 C462 1.502(10) . ?
C461 C463 1.525(8) . ?
